data_4504825
loop_
_publ_author_name
'Matsumoto, Kouzou'
'Harada, Yukako'
'Yamada, Nao'
'Kurata, Hiroyuki'
'Kawase, Takeshi'
'Oda, Masaji'

_publ_section_title
;
 Three-Dimensional Coordination Polymer of Silver(I) with Bridging Ligand
 Hexakis(4-pyridyl)[3]radialene
;
_journal_issue 5
_journal_name_full 'Crystal Growth &amp; Design'
_journal_page_first 1083
_journal_paper_doi 10.1021/cg060073f
_journal_volume 6
_journal_year 2006
_chemical_formula_moiety 'C39 H34 Ag Cl N6 O6 S '
_chemical_formula_sum 'C39 H34 Ag Cl N6 O6 S'
_chemical_formula_weight 858.12
_space_group_IT_number 14
_symmetry_cell_setting monoclinic
_symmetry_Int_Tables_number 14
_symmetry_space_group_name_Hall '-P 2yn'
_symmetry_space_group_name_H-M 'P 1 21/n 1'
_cell_angle_alpha 90
_cell_angle_beta 107.341(9)
_cell_angle_gamma 90
_cell_formula_units_Z 4
_cell_length_a 11.147(2)
_cell_length_b 25.605(4)
_cell_length_c 13.295(3)
_cell_measurement_reflns_used 25708
_cell_measurement_temperature 296.2
_cell_measurement_theta_max 27.6
_cell_measurement_theta_min 3.1
_cell_volume 3622.2(12)
_computing_cell_refinement PROCESS-AUTO
_computing_data_collection PROCESS-AUTO
_computing_data_reduction 'teXsan Ver. 2.0'
_computing_publication_material 'teXsan Ver. 2.0'
_computing_structure_refinement SHELXL97
_computing_structure_solution SIR92
_diffrn_detector_area_resol_mean 10.00
_diffrn_measurement_device_type 'Rigaku RAXIS-RAPID Imaging Plate'
_diffrn_measurement_method w
_diffrn_radiation_type 'Mo Ka'
_diffrn_radiation_wavelength 0.7107
_diffrn_reflns_av_R_equivalents 0.033
_diffrn_reflns_limit_h_max 14
_diffrn_reflns_limit_h_min -13
_diffrn_reflns_limit_k_max 33
_diffrn_reflns_limit_k_min -33
_diffrn_reflns_limit_l_max 17
_diffrn_reflns_limit_l_min -17
_diffrn_reflns_number 33881
_diffrn_reflns_theta_max 27.49
_exptl_absorpt_coefficient_mu 0.744
_exptl_absorpt_correction_type none
_exptl_crystal_colour red
_exptl_crystal_density_diffrn 1.573
_exptl_crystal_density_method 'not measured'
_exptl_crystal_description prism
_exptl_crystal_F_000 1752.00
_exptl_crystal_size_max 0.500
_exptl_crystal_size_mid 0.300
_exptl_crystal_size_min 0.300
_refine_diff_density_max 4.12
_refine_diff_density_min -2.39
_refine_ls_extinction_coef 0.0000
_refine_ls_extinction_expression Fc^*^=kFc[1+0.001xFc^2^l^3^/sin(2q)]^-1/4^
_refine_ls_extinction_method SHELXL
_refine_ls_goodness_of_fit_ref 1.110
_refine_ls_hydrogen_treatment noref
_refine_ls_number_parameters 496
_refine_ls_number_reflns 8285
_refine_ls_R_factor_gt 0.0635
_refine_ls_shift/su_max 0.0000
_refine_ls_structure_factor_coef Fsqd
_refine_ls_weighting_details 'w = 1/[s^2^(Fo^2^) + (0.0681P)^2^+9.8432P] where P=(Fo^2^+2Fc^2^)/3'
_refine_ls_weighting_scheme calc
_refine_ls_wR_factor_ref 0.1742
_reflns_number_gt 6633
_reflns_number_total 8285
_reflns_threshold_expression >2.0sigma(I)
_cod_data_source_file cg060073fsi20060403_113639.cif
_cod_data_source_block km050427
_cod_original_cell_volume 3622(4)
_cod_original_sg_symbol_H-M 'P 21/n       '
_cod_original_formula_sum 'C39 H34 Ag Cl N6 O6 S '
_cod_database_code 4504825

loop_
_symmetry_equiv_pos_as_xyz
x,y,z
1/2-x,1/2+y,1/2-z
-x,-y,-z
1/2+x,1/2-y,1/2+z

loop_
_atom_site_label
_atom_site_type_symbol
_atom_site_fract_x
_atom_site_fract_y
_atom_site_fract_z
_atom_site_U_iso_or_equiv
_atom_site_adp_type
_atom_site_occupancy
_atom_site_symmetry_multiplicity
_atom_site_calc_flag
_atom_site_refinement_flags
Ag(1) Ag 0.09470(3) 0.07819(1) 0.15404(4) 0.0538(1) Uani 1.00 1 d .
Cl(1) Cl 0.2919(1) 0.18584(5) 0.0701(1) 0.0589(3) Uani 1.00 1 d .
S(1) S 0.5260(2) 0.14699(8) 0.5019(2) 0.0898(6) Uani 1.00 1 d .
O(1) O 0.3821(4) 0.1709(2) 0.0177(4) 0.083(1) Uani 1.00 1 d .
O(2) O 0.1853(5) 0.1581(3) 0.0273(6) 0.140(3) Uani 1.00 1 d .
O(3) O 0.2802(9) 0.2388(2) 0.0716(7) 0.148(3) Uani 1.00 1 d .
O(4) O 0.3390(7) 0.1686(3) 0.1778(4) 0.124(2) Uani 1.00 1 d .
O(5) O 0.4097(6) 0.1426(2) 0.5350(4) 0.098(2) Uani 1.00 1 d .
O(6) O 0.262(1) 0.0249(5) 0.4733(9) 0.208(5) Uani 1.00 1 d .
N(1) N 0.2703(3) 0.0293(1) 0.1620(3) 0.0394(8) Uani 1.00 1 d .
N(2) N 0.9625(3) 0.0176(1) 0.2184(3) 0.0362(7) Uani 1.00 1 d .
N(3) N 1.1205(4) -0.1014(2) 0.4164(4) 0.061(1) Uani 1.00 1 d .
N(4) N 0.7666(4) -0.3508(2) 0.2242(4) 0.059(1) Uani 1.00 1 d .
N(5) N 0.4300(4) -0.3431(1) 0.2593(3) 0.0446(8) Uani 1.00 1 d .
N(6) N 0.0955(3) -0.0981(1) 0.0064(3) 0.0397(8) Uani 1.00 1 d .
C(1) C 0.6097(3) -0.1090(1) 0.2135(3) 0.0301(7) Uani 1.00 1 d .
C(2) C 0.6729(3) -0.1578(1) 0.2386(3) 0.0305(7) Uani 1.00 1 d .
C(3) C 0.5393(3) -0.1565(1) 0.1999(3) 0.0292(7) Uani 1.00 1 d .
C(4) C 0.6135(3) -0.0561(1) 0.2070(3) 0.0286(7) Uani 1.00 1 d .
C(5) C 0.7813(3) -0.1854(1) 0.2739(3) 0.0302(7) Uani 1.00 1 d .
C(6) C 0.4279(3) -0.1822(1) 0.1704(3) 0.0294(7) Uani 1.00 1 d .
C(7) C 0.4972(3) -0.0255(1) 0.1923(3) 0.0291(7) Uani 1.00 1 d .
C(8) C 0.4074(4) -0.0412(2) 0.2400(3) 0.0338(8) Uani 1.00 1 d .
C(9) C 0.2975(4) -0.0132(2) 0.2232(4) 0.0381(9) Uani 1.00 1 d .
C(10) C 0.3564(4) 0.0444(2) 0.1161(4) 0.0416(9) Uani 1.00 1 d .
C(11) C 0.4696(4) 0.0188(2) 0.1297(3) 0.0360(8) Uani 1.00 1 d .
C(12) C 0.7335(3) -0.0301(1) 0.2123(3) 0.0282(7) Uani 1.00 1 d .
C(13) C 0.7690(4) 0.0176(1) 0.2627(3) 0.0328(8) Uani 1.00 1 d .
C(14) C 0.8833(4) 0.0392(2) 0.2649(3) 0.0365(8) Uani 1.00 1 d .
C(15) C 0.9272(4) -0.0278(2) 0.1690(3) 0.0368(8) Uani 1.00 1 d .
C(16) C 0.8170(3) -0.0529(1) 0.1650(3) 0.0325(8) Uani 1.00 1 d .
C(17) C 0.8992(3) -0.1579(2) 0.3244(3) 0.0331(8) Uani 1.00 1 d .
C(18) C 0.8999(4) -0.1135(2) 0.3851(4) 0.0456(10) Uani 1.00 1 d .
C(19) C 1.0110(5) -0.0870(2) 0.4281(4) 0.058(1) Uani 1.00 1 d .
C(20) C 1.1202(4) -0.1445(2) 0.3614(5) 0.058(1) Uani 1.00 1 d .
C(21) C 1.0142(4) -0.1739(2) 0.3143(4) 0.0443(10) Uani 1.00 1 d .
C(22) C 0.7782(3) -0.2425(1) 0.2597(3) 0.0332(8) Uani 1.00 1 d .
C(23) C 0.8566(4) -0.2764(2) 0.3319(4) 0.0438(10) Uani 1.00 1 d .
C(24) C 0.8458(5) -0.3298(2) 0.3092(5) 0.059(1) Uani 1.00 1 d .
C(25) C 0.6940(5) -0.3183(2) 0.1575(4) 0.052(1) Uani 1.00 1 d .
C(26) C 0.6953(4) -0.2645(2) 0.1703(4) 0.0402(9) Uani 1.00 1 d .
C(27) C 0.4252(3) -0.2378(1) 0.1983(3) 0.0303(7) Uani 1.00 1 d .
C(28) C 0.5013(4) -0.2550(2) 0.2953(3) 0.0377(8) Uani 1.00 1 d .
C(29) C 0.5006(4) -0.3069(2) 0.3217(4) 0.0448(10) Uani 1.00 1 d .
C(30) C 0.3573(4) -0.3266(2) 0.1662(4) 0.047(1) Uani 1.00 1 d .
C(31) C 0.3514(4) -0.2754(2) 0.1325(4) 0.0415(9) Uani 1.00 1 d .
C(32) C 0.3133(3) -0.1543(1) 0.1137(3) 0.0295(7) Uani 1.00 1 d .
C(33) C 0.1961(4) -0.1657(2) 0.1267(3) 0.0361(8) Uani 1.00 1 d .
C(34) C 0.0925(4) -0.1367(2) 0.0733(4) 0.0398(9) Uani 1.00 1 d .
C(35) C 0.2076(4) -0.0872(2) -0.0063(3) 0.0392(9) Uani 1.00 1 d .
C(36) C 0.3164(4) -0.1138(2) 0.0450(3) 0.0347(8) Uani 1.00 1 d .
C(37) C 0.511(1) 0.1016(4) 0.3970(10) 0.127(4) Uani 1.00 1 d .
C(38) C 0.5104(7) 0.2044(3) 0.4252(6) 0.082(2) Uani 1.00 1 d .
C(39) C 0.330(1) 0.0427(6) 0.5530(9) 0.074(4) Uani 0.50 2 d P
C(40) C 0.311(1) -0.0248(6) 0.481(1) 0.084(4) Uani 0.50 2 d P
H(1) H 0.4219 -0.0713 0.2842 0.0408 Uiso 1.00 1 calc .
H(2) H 0.2373 -0.0245 0.2566 0.0457 Uiso 1.00 1 calc .
H(3) H 0.3388 0.0746 0.0718 0.0498 Uiso 1.00 1 calc .
H(4) H 0.5288 0.0317 0.0963 0.0431 Uiso 1.00 1 calc .
H(5) H 0.7149 0.0352 0.2952 0.0398 Uiso 1.00 1 calc .
H(6) H 0.9079 0.0710 0.3026 0.0439 Uiso 1.00 1 calc .
H(7) H 0.9817 -0.0437 0.1342 0.0438 Uiso 1.00 1 calc .
H(8) H 0.7977 -0.0859 0.1301 0.0388 Uiso 1.00 1 calc .
H(9) H 0.8242 -0.1016 0.3975 0.0543 Uiso 1.00 1 calc .
H(10) H 1.0091 -0.0561 0.4682 0.0700 Uiso 1.00 1 calc .
H(11) H 1.1995 -0.1561 0.3535 0.0691 Uiso 1.00 1 calc .
H(12) H 1.0200 -0.2049 0.2755 0.0532 Uiso 1.00 1 calc .
H(13) H 0.9150 -0.2634 0.3952 0.0525 Uiso 1.00 1 calc .
H(14) H 0.9009 -0.3529 0.3583 0.0695 Uiso 1.00 1 calc .
H(15) H 0.6352 -0.3326 0.0945 0.0629 Uiso 1.00 1 calc .
H(16) H 0.6394 -0.2426 0.1191 0.0488 Uiso 1.00 1 calc .
H(17) H 0.5541 -0.2310 0.3435 0.0458 Uiso 1.00 1 calc .
H(18) H 0.5548 -0.3175 0.3893 0.0542 Uiso 1.00 1 calc .
H(19) H 0.3064 -0.3518 0.1193 0.0562 Uiso 1.00 1 calc .
H(20) H 0.2975 -0.2659 0.0641 0.0491 Uiso 1.00 1 calc .
H(21) H 0.1886 -0.1931 0.1733 0.0432 Uiso 1.00 1 calc .
H(22) H 0.0141 -0.1446 0.0850 0.0474 Uiso 1.00 1 calc .
H(23) H 0.2129 -0.0595 -0.0532 0.0474 Uiso 1.00 1 calc .
H(24) H 0.3942 -0.1042 0.0336 0.0415 Uiso 1.00 1 calc .
H(25) H 0.4372 0.1102 0.3367 0.1490 Uiso 1.00 1 calc .
H(26) H 0.5818 0.1028 0.3702 0.1490 Uiso 1.00 1 calc .
H(27) H 0.4996 0.0668 0.4166 0.1490 Uiso 1.00 1 calc .
H(28) H 0.4366 0.2024 0.3661 0.0970 Uiso 1.00 1 calc .
H(29) H 0.5817 0.2086 0.4007 0.0970 Uiso 1.00 1 calc .
H(30) H 0.5036 0.2341 0.4666 0.0970 Uiso 1.00 1 calc .
H(31) H 0.1937 0.0409 0.4197 0.2494 Uiso 1.00 1 calc .
H(32) H 0.4145 0.0409 0.5521 0.0916 Uiso 0.50 2 calc P
H(33) H 0.3085 0.0783 0.5609 0.0916 Uiso 0.50 2 calc P
H(34) H 0.3211 0.0233 0.6118 0.0916 Uiso 0.50 2 calc P
H(35) H 0.3029 -0.0418 0.5439 0.1028 Uiso 0.50 2 calc P
H(36) H 0.2661 -0.0458 0.4220 0.1028 Uiso 0.50 2 calc P
H(37) H 0.3971 -0.0243 0.4849 0.1028 Uiso 0.50 2 calc P

loop_
_atom_site_aniso_label
_atom_site_aniso_U_11
_atom_site_aniso_U_22
_atom_site_aniso_U_33
_atom_site_aniso_U_12
_atom_site_aniso_U_13
_atom_site_aniso_U_23
Ag(1) 0.0350(2) 0.0309(2) 0.1006(3) 0.0051(1) 0.0279(2) -0.0024(2)
Cl(1) 0.0497(7) 0.0502(7) 0.0757(8) -0.0110(5) 0.0168(6) 0.0011(6)
S(1) 0.066(1) 0.088(1) 0.099(1) -0.0030(9) -0.0009(9) -0.003(1)
O(1) 0.065(3) 0.115(4) 0.074(3) 0.007(3) 0.030(2) 0.020(3)
O(2) 0.053(3) 0.180(7) 0.178(6) -0.044(4) 0.022(3) -0.075(5)
O(3) 0.218(8) 0.052(3) 0.183(7) 0.011(4) 0.070(6) -0.001(4)
O(4) 0.140(5) 0.170(6) 0.067(3) 0.012(5) 0.039(3) 0.016(4)
O(5) 0.116(4) 0.109(4) 0.083(3) -0.034(3) 0.050(3) -0.014(3)
O(6) 0.23(1) 0.22(1) 0.195(10) -0.021(9) 0.100(9) -0.065(9)
N(1) 0.030(2) 0.032(2) 0.057(2) 0.006(1) 0.014(2) -0.004(2)
N(2) 0.028(2) 0.030(2) 0.050(2) -0.003(1) 0.011(1) 0.002(1)
N(3) 0.044(2) 0.063(3) 0.064(3) -0.015(2) -0.003(2) -0.001(2)
N(4) 0.060(3) 0.030(2) 0.099(4) -0.003(2) 0.040(3) -0.001(2)
N(5) 0.042(2) 0.028(2) 0.065(2) -0.003(1) 0.018(2) 0.006(2)
N(6) 0.030(2) 0.036(2) 0.048(2) 0.004(1) 0.003(1) -0.005(2)
C(1) 0.022(2) 0.026(2) 0.041(2) -0.001(1) 0.008(1) 0.002(1)
C(2) 0.026(2) 0.024(2) 0.039(2) -0.001(1) 0.007(1) 0.003(1)
C(3) 0.025(2) 0.024(2) 0.038(2) 0.002(1) 0.008(1) 0.004(1)
C(4) 0.024(2) 0.024(2) 0.039(2) 0.000(1) 0.010(1) 0.002(1)
C(5) 0.026(2) 0.027(2) 0.036(2) 0.003(1) 0.008(1) 0.004(1)
C(6) 0.026(2) 0.025(2) 0.037(2) -0.001(1) 0.008(1) 0.003(1)
C(7) 0.027(2) 0.022(2) 0.038(2) 0.001(1) 0.010(1) -0.001(1)
C(8) 0.030(2) 0.030(2) 0.042(2) 0.001(1) 0.012(2) 0.003(2)
C(9) 0.031(2) 0.036(2) 0.051(2) 0.001(2) 0.018(2) -0.003(2)
C(10) 0.038(2) 0.032(2) 0.056(3) 0.011(2) 0.016(2) 0.009(2)
C(11) 0.032(2) 0.029(2) 0.050(2) 0.004(1) 0.018(2) 0.006(2)
C(12) 0.024(2) 0.022(2) 0.038(2) 0.001(1) 0.007(1) 0.004(1)
C(13) 0.031(2) 0.025(2) 0.045(2) -0.001(1) 0.014(2) -0.003(1)
C(14) 0.033(2) 0.029(2) 0.045(2) -0.005(1) 0.009(2) -0.006(2)
C(15) 0.033(2) 0.030(2) 0.050(2) 0.003(1) 0.017(2) 0.001(2)
C(16) 0.029(2) 0.023(2) 0.046(2) 0.000(1) 0.012(2) -0.004(1)
C(17) 0.027(2) 0.031(2) 0.038(2) 0.001(1) 0.004(1) 0.007(1)
C(18) 0.038(2) 0.042(2) 0.048(2) 0.004(2) 0.001(2) -0.005(2)
C(19) 0.058(3) 0.044(3) 0.057(3) -0.002(2) -0.007(2) -0.005(2)
C(20) 0.031(2) 0.069(3) 0.068(3) -0.009(2) 0.008(2) -0.001(3)
C(21) 0.033(2) 0.047(2) 0.052(2) -0.002(2) 0.011(2) -0.002(2)
C(22) 0.029(2) 0.025(2) 0.049(2) 0.003(1) 0.017(2) 0.006(2)
C(23) 0.037(2) 0.035(2) 0.060(3) 0.008(2) 0.014(2) 0.013(2)
C(24) 0.059(3) 0.033(2) 0.092(4) 0.016(2) 0.036(3) 0.024(3)
C(25) 0.056(3) 0.036(2) 0.072(3) -0.007(2) 0.031(3) -0.011(2)
C(26) 0.039(2) 0.032(2) 0.052(2) -0.002(2) 0.017(2) -0.003(2)
C(27) 0.024(2) 0.025(2) 0.042(2) -0.001(1) 0.011(1) 0.003(1)
C(28) 0.041(2) 0.029(2) 0.042(2) -0.006(2) 0.011(2) 0.002(2)
C(29) 0.046(2) 0.034(2) 0.053(3) -0.004(2) 0.012(2) 0.012(2)
C(30) 0.042(2) 0.030(2) 0.066(3) -0.008(2) 0.012(2) -0.004(2)
C(31) 0.035(2) 0.031(2) 0.051(2) -0.004(2) 0.003(2) -0.002(2)
C(32) 0.023(2) 0.027(2) 0.037(2) -0.001(1) 0.006(1) -0.003(1)
C(33) 0.029(2) 0.033(2) 0.046(2) -0.001(1) 0.012(2) 0.001(2)
C(34) 0.024(2) 0.044(2) 0.050(2) 0.002(2) 0.010(2) -0.004(2)
C(35) 0.036(2) 0.033(2) 0.042(2) -0.001(2) 0.002(2) 0.004(2)
C(36) 0.027(2) 0.034(2) 0.040(2) -0.003(1) 0.007(2) 0.003(2)
C(37) 0.166(10) 0.076(5) 0.19(1) -0.021(6) 0.121(9) -0.029(6)
C(38) 0.079(4) 0.080(4) 0.099(5) -0.009(3) 0.044(4) -0.005(4)
C(39) 0.069(7) 0.102(10) 0.045(6) -0.033(7) 0.009(5) -0.011(6)
C(40) 0.054(7) 0.073(8) 0.12(1) -0.003(6) 0.009(7) -0.019(8)

loop_
_atom_type_symbol
_atom_type_description
_atom_type_scat_dispersion_real
_atom_type_scat_dispersion_imag
_atom_type_scat_source
C C 0.003 0.002
;International Tables for Crystallography
(1992, Vol. C, Tables 4.2.6.8 and 6.1.1.4)
;
H H 0.000 0.000
;International Tables for Crystallography
(1992, Vol. C, Table 6.1.1.4)
;
N N 0.006 0.003
;International Tables for Crystallography
(1992, Vol. C, Tables 4.2.6.8 and 6.1.1.4)
;
Ag Ag -0.897 1.101
;International Tables for Crystallography
(1992, Vol. C, Tables 4.2.6.8 and 6.1.1.4)
;
Cl Cl 0.148 0.159
;International Tables for Crystallography
(1992, Vol. C, Tables 4.2.6.8 and 6.1.1.4)
;
O O 0.011 0.006
;International Tables for Crystallography
(1992, Vol. C, Tables 4.2.6.8 and 6.1.1.4)
;
S S 0.125 0.123
;International Tables for Crystallography
(1992, Vol. C, Tables 4.2.6.8 and 6.1.1.4)
;

loop_
_geom_angle_atom_site_label_1
_geom_angle_atom_site_label_2
_geom_angle_atom_site_label_3
_geom_angle
_geom_angle_site_symmetry_1
_geom_angle_site_symmetry_3
_geom_angle_publ_flag
N(1) Ag(1) N(2) 103.3(1) . 1_455 yes
N(1) Ag(1) N(5) 131.2(1) . 2_555 yes
N(2) Ag(1) N(5) 101.4(1) 1_455 2_555 yes
O(1) Cl(1) O(2) 108.1(4) . . yes
O(1) Cl(1) O(3) 110.8(5) . . yes
O(1) Cl(1) O(4) 107.5(4) . . yes
O(2) Cl(1) O(3) 116.9(5) . . yes
O(2) Cl(1) O(4) 105.8(5) . . yes
O(3) Cl(1) O(4) 107.3(5) . . yes
O(5) S(1) C(37) 107.1(5) . . yes
O(5) S(1) C(38) 106.7(4) . . yes
C(37) S(1) C(38) 97.0(4) . . yes
C(39) O(6) C(40) 98(1) . . yes
Ag(1) N(1) C(9) 120.4(3) . . yes
Ag(1) N(1) C(10) 122.5(3) . . yes
C(9) N(1) C(10) 116.7(4) . . yes
Ag(1) N(2) C(14) 116.5(3) 1_655 . yes
Ag(1) N(2) C(15) 119.8(3) 1_655 . yes
C(14) N(2) C(15) 116.6(4) . . yes
C(19) N(3) C(20) 116.4(4) . . yes
C(24) N(4) C(25) 116.1(4) . . yes
Ag(1) N(5) C(29) 114.8(3) 2_545 . yes
Ag(1) N(5) C(30) 126.4(3) 2_545 . yes
C(29) N(5) C(30) 116.2(4) . . yes
C(34) N(6) C(35) 116.5(3) . . yes
C(2) C(1) C(3) 59.8(2) . . yes
C(2) C(1) C(4) 150.1(3) . . yes
C(3) C(1) C(4) 150.1(3) . . yes
C(1) C(2) C(3) 60.3(2) . . yes
C(1) C(2) C(5) 149.9(3) . . yes
C(3) C(2) C(5) 149.8(4) . . yes
C(1) C(3) C(2) 59.9(2) . . yes
C(1) C(3) C(6) 150.5(3) . . yes
C(2) C(3) C(6) 149.6(3) . . yes
C(1) C(4) C(7) 119.6(3) . . yes
C(1) C(4) C(12) 119.4(3) . . yes
C(7) C(4) C(12) 121.0(3) . . yes
C(2) C(5) C(17) 119.5(3) . . yes
C(2) C(5) C(22) 119.2(3) . . yes
C(17) C(5) C(22) 121.3(3) . . yes
C(3) C(6) C(27) 118.8(3) . . yes
C(3) C(6) C(32) 119.7(3) . . yes
C(27) C(6) C(32) 121.5(3) . . yes
C(4) C(7) C(8) 120.6(3) . . yes
C(4) C(7) C(11) 122.8(4) . . yes
C(8) C(7) C(11) 116.6(3) . . yes
C(7) C(8) C(9) 120.0(4) . . yes
N(1) C(9) C(8) 123.4(4) . . yes
N(1) C(10) C(11) 123.5(4) . . yes
C(7) C(11) C(10) 119.7(4) . . yes
C(4) C(12) C(13) 122.7(4) . . yes
C(4) C(12) C(16) 120.4(3) . . yes
C(13) C(12) C(16) 116.9(3) . . yes
C(12) C(13) C(14) 119.3(4) . . yes
N(2) C(14) C(13) 123.8(4) . . yes
N(2) C(15) C(16) 123.8(4) . . yes
C(12) C(16) C(15) 119.6(3) . . yes
C(5) C(17) C(18) 120.5(4) . . yes
C(5) C(17) C(21) 122.8(4) . . yes
C(18) C(17) C(21) 116.8(4) . . yes
C(17) C(18) C(19) 119.5(5) . . yes
N(3) C(19) C(18) 123.9(5) . . yes
N(3) C(20) C(21) 124.4(5) . . yes
C(17) C(21) C(20) 118.9(4) . . yes
C(5) C(22) C(23) 122.9(3) . . yes
C(5) C(22) C(26) 119.7(3) . . yes
C(23) C(22) C(26) 117.4(4) . . yes
C(22) C(23) C(24) 117.7(4) . . yes
N(4) C(24) C(23) 125.1(5) . . yes
N(4) C(25) C(26) 124.6(4) . . yes
C(22) C(26) C(25) 119.1(4) . . yes
C(6) C(27) C(28) 119.2(3) . . yes
C(6) C(27) C(31) 124.2(3) . . yes
C(28) C(27) C(31) 116.6(3) . . yes
C(27) C(28) C(29) 119.7(4) . . yes
N(5) C(29) C(28) 124.1(4) . . yes
N(5) C(30) C(31) 124.1(4) . . yes
C(27) C(31) C(30) 119.4(4) . . yes
C(6) C(32) C(33) 122.6(3) . . yes
C(6) C(32) C(36) 121.0(4) . . yes
C(33) C(32) C(36) 116.4(3) . . yes
C(32) C(33) C(34) 119.5(4) . . yes
N(6) C(34) C(33) 123.9(4) . . yes
N(6) C(35) C(36) 123.4(4) . . yes
C(32) C(36) C(35) 120.1(4) . . yes

loop_
_geom_bond_atom_site_label_1
_geom_bond_atom_site_label_2
_geom_bond_distance
_geom_bond_site_symmetry_2
_geom_bond_publ_flag
Ag(1) N(1) 2.300(4) . yes
Ag(1) N(2) 2.462(4) 1_455 yes
Ag(1) N(5) 2.378(4) 2_555 yes
Cl(1) O(1) 1.435(6) . yes
Cl(1) O(2) 1.355(6) . yes
Cl(1) O(3) 1.363(6) . yes
Cl(1) O(4) 1.439(6) . yes
S(1) O(5) 1.493(7) . yes
S(1) C(37) 1.78(1) . yes
S(1) C(38) 1.767(8) . yes
O(6) C(39) 1.20(2) . yes
O(6) C(40) 1.38(2) . yes
N(1) C(9) 1.338(5) . yes
N(1) C(10) 1.338(7) . yes
N(2) C(14) 1.340(6) . yes
N(2) C(15) 1.335(5) . yes
N(3) C(19) 1.328(8) . yes
N(3) C(20) 1.324(8) . yes
N(4) C(24) 1.322(7) . yes
N(4) C(25) 1.309(6) . yes
N(5) C(29) 1.333(5) . yes
N(5) C(30) 1.330(6) . yes
N(6) C(34) 1.337(6) . yes
N(6) C(35) 1.339(6) . yes
C(1) C(2) 1.424(5) . yes
C(1) C(3) 1.430(5) . yes
C(1) C(4) 1.359(5) . yes
C(2) C(3) 1.423(5) . yes
C(2) C(5) 1.358(5) . yes
C(3) C(6) 1.355(5) . yes
C(4) C(7) 1.477(5) . yes
C(4) C(12) 1.476(5) . yes
C(5) C(17) 1.466(5) . yes
C(5) C(22) 1.474(5) . yes
C(6) C(27) 1.474(5) . yes
C(6) C(32) 1.462(5) . yes
C(7) C(8) 1.394(6) . yes
C(7) C(11) 1.387(5) . yes
C(8) C(9) 1.379(6) . yes
C(10) C(11) 1.386(6) . yes
C(12) C(13) 1.393(5) . yes
C(12) C(16) 1.396(6) . yes
C(13) C(14) 1.382(6) . yes
C(15) C(16) 1.374(6) . yes
C(17) C(18) 1.392(6) . yes
C(17) C(21) 1.390(6) . yes
C(18) C(19) 1.378(7) . yes
C(20) C(21) 1.383(6) . yes
C(22) C(23) 1.391(5) . yes
C(22) C(26) 1.388(5) . yes
C(23) C(24) 1.399(7) . yes
C(25) C(26) 1.387(6) . yes
C(27) C(28) 1.387(5) . yes
C(27) C(31) 1.393(5) . yes
C(28) C(29) 1.375(6) . yes
C(30) C(31) 1.381(6) . yes
C(32) C(33) 1.399(6) . yes
C(32) C(36) 1.389(6) . yes
C(33) C(34) 1.379(5) . yes
C(35) C(36) 1.381(5) . yes

loop_
_geom_contact_atom_site_label_1
_geom_contact_atom_site_label_2
_geom_contact_distance
_geom_contact_site_symmetry_2
Ag(1) N(6) 2.571(3) 3_555
Ag(1) C(35) 3.365(4) 3_555
Ag(1) C(34) 3.460(4) 3_555
S(1) C(40) 3.59(2) 3_656
O(1) C(24) 3.215(7) 2_655
O(1) C(3) 3.284(7) 3_655
O(1) C(23) 3.290(6) 2_655
O(1) C(2) 3.296(6) 3_655
O(1) C(26) 3.383(7) 3_655
O(1) C(1) 3.486(6) 3_655
O(2) C(34) 3.035(6) 3_555
O(2) N(6) 3.395(7) 3_555
O(3) C(20) 3.219(8) 2_655
O(3) C(21) 3.237(8) 2_655
O(3) C(26) 3.37(1) 3_655
O(3) C(38) 3.39(1) 4_454
O(4) C(24) 3.467(10) 2_655
O(5) C(3) 3.417(7) 3_656
O(5) C(2) 3.421(8) 3_656
O(5) C(1) 3.521(7) 3_656
N(2) C(35) 3.397(5) 3_655
N(2) N(6) 3.527(5) 3_655
N(3) C(40) 2.83(1) 1_655
N(4) C(14) 3.299(6) 2_645
N(4) C(13) 3.403(5) 2_645
N(4) C(37) 3.55(1) 2_645
N(5) N(6) 3.585(5) 4_545
N(6) C(29) 3.394(6) 4_444
C(1) C(39) 3.42(1) 3_656
C(4) C(39) 3.08(1) 3_656
C(7) C(39) 3.39(1) 3_656
C(8) C(39) 3.36(1) 3_656
C(12) C(39) 3.42(1) 3_656
C(13) C(39) 3.35(2) 3_656
C(14) C(35) 3.506(6) 3_655
C(18) C(39) 3.44(2) 3_656
C(19) C(40) 3.58(2) 1_655
C(20) C(33) 3.510(8) 1_655
C(24) C(36) 3.553(8) 4_545
C(29) C(34) 3.504(6) 4_545
C(37) C(40) 2.92(2) 3_656

loop_
_geom_torsion_atom_site_label_1
_geom_torsion_atom_site_label_2
_geom_torsion_atom_site_label_3
_geom_torsion_atom_site_label_4
_geom_torsion
_geom_torsion_publ_flag
Ag(1) N(1) C(9) C(8) -173.2(3) yes
Ag(1) N(1) C(10) C(11) 172.3(3) yes
N(1) C(9) C(8) C(7) 0.2(6) yes
N(1) C(10) C(11) C(7) 1.2(6) yes
N(2) C(14) C(13) C(12) 1.9(6) yes
N(2) C(15) C(16) C(12) 1.7(6) yes
N(3) C(19) C(18) C(17) -0.7(8) yes
N(3) C(20) C(21) C(17) 0.0(8) yes
N(4) C(24) C(23) C(22) 0.1(10) yes
N(4) C(25) C(26) C(22) -0.2(9) yes
N(5) C(29) C(28) C(27) 0.0(8) yes
N(5) C(30) C(31) C(27) 0.0(8) yes
N(6) C(34) C(33) C(32) 1.5(7) yes
N(6) C(35) C(36) C(32) 0.1(6) yes
C(1) C(2) C(3) C(6) 179.0(8) yes
C(1) C(2) C(5) C(17) 12(1) yes
C(1) C(2) C(5) C(22) -167.4(7) yes
C(1) C(3) C(2) C(5) 179.9(9) yes
C(1) C(3) C(6) C(27) -168.2(7) yes
C(1) C(3) C(6) C(32) 10(1) yes
C(1) C(4) C(7) C(8) 35.8(5) yes
C(1) C(4) C(7) C(11) -142.7(4) yes
C(1) C(4) C(12) C(13) -143.3(4) yes
C(1) C(4) C(12) C(16) 37.2(5) yes
C(2) C(1) C(3) C(6) -178.9(9) yes
C(2) C(1) C(4) C(7) -166.3(7) yes
C(2) C(1) C(4) C(12) 15.1(10) yes
C(2) C(3) C(1) C(4) 179.7(9) yes
C(2) C(3) C(6) C(27) 13.6(10) yes
C(2) C(3) C(6) C(32) -167.6(6) yes
C(2) C(5) C(17) C(18) 33.8(6) yes
C(2) C(5) C(17) C(21) -145.9(4) yes
C(2) C(5) C(22) C(23) -146.3(5) yes
C(2) C(5) C(22) C(26) 34.6(6) yes
C(3) C(1) C(2) C(5) -179.9(9) yes
C(3) C(1) C(4) C(7) 14.1(10) yes
C(3) C(1) C(4) C(12) -164.5(7) yes
C(3) C(2) C(1) C(4) -179.7(9) yes
C(3) C(2) C(5) C(17) -167.8(7) yes
C(3) C(2) C(5) C(22) 12(1) yes
C(3) C(6) C(27) C(28) 37.8(6) yes
C(3) C(6) C(27) C(31) -141.1(4) yes
C(3) C(6) C(32) C(33) -146.1(4) yes
C(3) C(6) C(32) C(36) 32.6(6) yes
C(4) C(1) C(2) C(5) 0(1) yes
C(4) C(1) C(3) C(6) 0(1) yes
C(4) C(7) C(8) C(9) -178.1(3) yes
C(4) C(7) C(11) C(10) 177.4(4) yes
C(4) C(12) C(13) C(14) 179.6(3) yes
C(4) C(12) C(16) C(15) 178.8(3) yes
C(5) C(2) C(3) C(6) -1(1) yes
C(5) C(17) C(18) C(19) -177.3(4) yes
C(5) C(17) C(21) C(20) 177.6(4) yes
C(5) C(22) C(23) C(24) -179.4(5) yes
C(5) C(22) C(26) C(25) 179.5(5) yes
C(6) C(27) C(28) C(29) -179.3(4) yes
C(6) C(27) C(31) C(30) 179.2(5) yes
C(6) C(32) C(33) C(34) 177.9(4) yes
C(6) C(32) C(36) C(35) -178.7(4) yes
C(7) C(4) C(12) C(13) 38.1(5) yes
C(7) C(4) C(12) C(16) -141.4(4) yes
C(8) C(7) C(4) C(12) -145.6(4) yes
C(8) C(7) C(11) C(10) -1.1(5) yes
C(8) C(9) N(1) C(10) -0.2(6) yes
C(9) N(1) C(10) C(11) -0.5(6) yes
C(9) C(8) C(7) C(11) 0.5(5) yes
C(11) C(7) C(4) C(12) 35.9(5) yes
C(13) C(12) C(16) C(15) -0.8(5) yes
C(13) C(14) N(2) C(15) -1.0(6) yes
C(14) N(2) C(15) C(16) -0.8(6) yes
C(14) C(13) C(12) C(16) -0.9(5) yes
C(17) C(5) C(22) C(23) 34.4(7) yes
C(17) C(5) C(22) C(26) -144.8(4) yes
C(18) C(17) C(5) C(22) -146.8(4) yes
C(18) C(17) C(21) C(20) -2.0(7) yes
C(18) C(19) N(3) C(20) -1.4(8) yes
C(19) N(3) C(20) C(21) 1.8(8) yes
C(19) C(18) C(17) C(21) 2.4(7) yes
C(21) C(17) C(5) C(22) 33.5(6) yes
C(23) C(22) C(26) C(25) 0.3(7) yes
C(23) C(24) N(4) C(25) 0(1) yes
C(24) N(4) C(25) C(26) 0.0(10) yes
C(24) C(23) C(22) C(26) -0.2(7) yes
C(27) C(6) C(32) C(33) 32.7(6) yes
C(27) C(6) C(32) C(36) -148.6(4) yes
C(28) C(27) C(6) C(32) -141.0(4) yes
C(28) C(27) C(31) C(30) 0.2(7) yes
C(28) C(29) N(5) C(30) 0.2(8) yes
C(29) N(5) C(30) C(31) -0.3(8) yes
C(29) C(28) C(27) C(31) -0.2(7) yes
C(31) C(27) C(6) C(32) 40.0(6) yes
C(33) C(32) C(36) C(35) 0.1(6) yes
C(33) C(34) N(6) C(35) -1.3(6) yes
C(34) N(6) C(35) C(36) 0.5(6) yes
C(34) C(33) C(32) C(36) -0.8(6) yes
C(34) C(33) C(32) C(36) -0.8(6) yes
